data_7200873
loop_
_publ_author_name
'Kaiser, Carlos R.'
'Pais, Karla C.'
'de Souza, Marcus V. N.'
'Wardell, James L.'
'Wardell, Solange M. S. V.'
'Tiekink, Edward R. T.'

_publ_section_title
;
 Assessing the persistence of the N--H&#x22EF;N hydrogen bonding leading
 to supramolecular chains in molecules related to the anti-malarial drug,
 chloroquine
;
_journal_coden_ASTM CRECF4
_journal_issue 6
_journal_name_full CrystEngComm
_journal_page_first 1133
_journal_page_last 1140
_journal_paper_doi 10.1039/b823058g
_journal_volume 11
_journal_year 2009
_chemical_absolute_configuration rm
_chemical_formula_moiety 'C13 H15 Cl N2 O'
_chemical_formula_sum 'C13 H15 Cl N2 O'
_chemical_formula_weight 250.72
_space_group_IT_number 4
_symmetry_cell_setting monoclinic
_symmetry_space_group_name_Hall 'P 2yb'
_symmetry_space_group_name_H-M 'P 1 21 1'
_atom_sites_solution_hydrogens geom
_atom_sites_solution_primary direct
_atom_sites_solution_secondary difmap
_audit_creation_method SHELXL-97
_cell_angle_alpha 90
_cell_angle_beta 95.644(1)
_cell_angle_gamma 90
_cell_formula_units_Z 2
_cell_length_a 8.7612(3)
_cell_length_b 7.0756(1)
_cell_length_c 9.6622(2)
_cell_measurement_reflns_used 1445
_cell_measurement_temperature 120(2)
_cell_measurement_theta_max 27.5
_cell_measurement_theta_min 2.9
_cell_volume 596.06(3)
_computing_cell_refinement 'DENZO (Otwinowski & Minor, 1997) & COLLECT (Hooft, R.W.W., 1998)'
_computing_data_collection 'COLLECT (Hooft, R.W.W., 1998)'
_computing_data_reduction 'DENZO (Otwinowski & Minor, 1997) & COLLECT (Hooft, R.W.W., 1998)'
_computing_molecular_graphics 'ORTEPII (Johnson, 1976) and DIAMOND (Crystal Impact, 2006'
_computing_publication_material SHELXL97
_computing_structure_refinement 'SHELXL97 (Sheldrick, 1997)'
_computing_structure_solution 'SHELXS97 (Sheldrick, 1997)'
_diffrn_ambient_temperature 120(2)
_diffrn_detector_area_resol_mean 9.091
_diffrn_measured_fraction_theta_full 0.997
_diffrn_measured_fraction_theta_max 0.997
_diffrn_measurement_device_type 'Bruker-Nonius 95mm CCD camera on \k-goniostat'
_diffrn_measurement_method '\f & \w scans'
_diffrn_radiation_monochromator graphite
_diffrn_radiation_source 'Bruker-Nonius FR591 rotating anode'
_diffrn_radiation_type MoK\a
_diffrn_radiation_wavelength 0.71070
_diffrn_reflns_av_R_equivalents 0.033
_diffrn_reflns_av_sigmaI/netI 0.033
_diffrn_reflns_limit_h_max 11
_diffrn_reflns_limit_h_min -10
_diffrn_reflns_limit_k_max 8
_diffrn_reflns_limit_k_min -9
_diffrn_reflns_limit_l_max 12
_diffrn_reflns_limit_l_min -12
_diffrn_reflns_number 8587
_diffrn_reflns_theta_full 27.5
_diffrn_reflns_theta_max 27.5
_diffrn_reflns_theta_min 3.0
_diffrn_standards_decay_% 0
_diffrn_standards_number 0
_exptl_absorpt_coefficient_mu 0.305
_exptl_absorpt_correction_T_max 1
_exptl_absorpt_correction_T_min 0.847
_exptl_absorpt_correction_type multi-scan
_exptl_absorpt_process_details 'SADABS V2.10 (Sheldrick, 2003)'
_exptl_crystal_colour colourless
_exptl_crystal_density_diffrn 1.397
_exptl_crystal_density_method 'not measured'
_exptl_crystal_description block
_exptl_crystal_F_000 264
_exptl_crystal_size_max 0.38
_exptl_crystal_size_mid 0.36
_exptl_crystal_size_min 0.14
_refine_diff_density_max 0.26
_refine_diff_density_min -0.23
_refine_diff_density_rms 0.049
_refine_ls_abs_structure_details 'Flack H D (1983), Acta Cryst. A39, 876-881'
_refine_ls_abs_structure_Flack 0.02(5)
_refine_ls_extinction_method none
_refine_ls_goodness_of_fit_ref 1.06
_refine_ls_hydrogen_treatment constr
_refine_ls_matrix_type full
_refine_ls_number_parameters 160
_refine_ls_number_reflns 2706
_refine_ls_number_restraints 3
_refine_ls_restrained_S_all 1.06
_refine_ls_R_factor_all 0.032
_refine_ls_R_factor_gt 0.030
_refine_ls_shift/su_max 0.001
_refine_ls_shift/su_mean 0.000
_refine_ls_structure_factor_coef Fsqd
_refine_ls_weighting_details 'calc w=1/[\s^2^(Fo^2^)+(0.0363P)^2^+0.1464P] where P=(Fo^2^+2Fc^2^)/3'
_refine_ls_weighting_scheme calc
_refine_ls_wR_factor_gt 0.071
_refine_ls_wR_factor_ref 0.073
_reflns_number_gt 2601
_reflns_number_total 2706
_reflns_threshold_expression I>2\s(I)
_cod_data_source_file B823058G.txt
_cod_data_source_block chiral
_cod_depositor_comments
;
 Replaced the incorrect bibliographical reference to the original
 publication with a proper one.
 
 Antanas Vaitkus,
 2019-09-17 
;
_cod_original_sg_symbol_Hall 'P 2yb '
_cod_original_sg_symbol_H-M 'P 21'
_cod_database_code 7200873

loop_
_symmetry_equiv_pos_as_xyz
'x, y, z'
'-x, y+1/2, -z'

loop_
_atom_site_label
_atom_site_type_symbol
_atom_site_fract_x
_atom_site_fract_y
_atom_site_fract_z
_atom_site_U_iso_or_equiv
_atom_site_adp_type
_atom_site_occupancy
_atom_site_symmetry_multiplicity
_atom_site_calc_flag
_atom_site_refinement_flags
_atom_site_disorder_assembly
_atom_site_disorder_group
Cl1 Cl 1.11691(4) 0.29708(6) 0.60467(3) 0.02007(10) Uani 1 1 d . . .
O1 O 0.53033(12) 0.61227(16) -0.15388(12) 0.0174(2) Uani 1 1 d D . .
H1O H 0.6242 0.6243 -0.1281 0.026 Uiso 1 1 d D . .
N1 N 1.16399(14) 0.18760(18) 0.09238(13) 0.0131(3) Uani 1 1 d . . .
N2 N 0.69112(13) 0.2749(2) -0.02025(12) 0.0128(3) Uani 1 1 d D . .
H2N H 0.6263 0.2487 0.0411 0.015 Uiso 1 1 d D . .
C1 C 1.10172(17) 0.1833(2) -0.03890(16) 0.0144(3) Uani 1 1 d . . .
H1 H 1.1689 0.1626 -0.1088 0.017 Uiso 1 1 calc R . .
C2 C 0.94665(17) 0.2065(2) -0.08257(15) 0.0139(3) Uani 1 1 d . . .
H2 H 0.9120 0.2007 -0.1788 0.017 Uiso 1 1 calc R . .
C3 C 0.84203(17) 0.23842(19) 0.01482(15) 0.0119(3) Uani 1 1 d . . .
C4 C 0.90394(17) 0.24215(19) 0.15942(15) 0.0119(3) Uani 1 1 d . . .
C5 C 0.81293(16) 0.2804(2) 0.26961(14) 0.0138(3) Uani 1 1 d . . .
H5 H 0.7052 0.2951 0.2497 0.017 Uiso 1 1 calc R . .
C6 C 0.87729(16) 0.2965(3) 0.40450(14) 0.0155(3) Uani 1 1 d . . .
H6 H 0.8151 0.3231 0.4773 0.019 Uiso 1 1 calc R . .
C7 C 1.03652(17) 0.2731(2) 0.43324(14) 0.0150(3) Uani 1 1 d . . .
C8 C 1.12892(18) 0.2321(2) 0.33139(16) 0.0142(3) Uani 1 1 d . . .
H8 H 1.2357 0.2128 0.3542 0.017 Uiso 1 1 calc R . .
C9 C 1.06414(17) 0.2184(2) 0.19075(15) 0.0125(3) Uani 1 1 d . . .
C10 C 0.62126(15) 0.2814(2) -0.16458(14) 0.0123(3) Uani 1 1 d . . .
H10 H 0.6994 0.3296 -0.2247 0.015 Uiso 1 1 calc R . .
C11 C 0.48723(17) 0.4196(2) -0.17326(16) 0.0142(3) Uani 1 1 d . . .
H11A H 0.4281 0.4062 -0.2655 0.017 Uiso 1 1 calc R . .
H11B H 0.4185 0.3847 -0.1020 0.017 Uiso 1 1 calc R . .
C12 C 0.57046(18) 0.0832(2) -0.21585(16) 0.0166(3) Uani 1 1 d . . .
H12A H 0.6519 -0.0084 -0.1841 0.020 Uiso 1 1 calc R . .
H12B H 0.4770 0.0476 -0.1721 0.020 Uiso 1 1 calc R . .
C13 C 0.5369(2) 0.0665(3) -0.37377(17) 0.0236(4) Uani 1 1 d . . .
H13A H 0.5053 -0.0631 -0.3981 0.035 Uiso 1 1 calc R . .
H13B H 0.6296 0.0978 -0.4182 0.035 Uiso 1 1 calc R . .
H13C H 0.4545 0.1542 -0.4062 0.035 Uiso 1 1 calc R . .

loop_
_atom_site_aniso_label
_atom_site_aniso_U_11
_atom_site_aniso_U_22
_atom_site_aniso_U_33
_atom_site_aniso_U_23
_atom_site_aniso_U_13
_atom_site_aniso_U_12
Cl1 0.02247(19) 0.02301(18) 0.01363(16) -0.00103(16) -0.00367(12) 0.00015(17)
O1 0.0099(5) 0.0120(5) 0.0297(6) -0.0020(4) -0.0006(5) -0.0006(4)
N1 0.0083(6) 0.0127(6) 0.0183(6) -0.0008(5) 0.0005(5) 0.0007(5)
N2 0.0090(5) 0.0169(7) 0.0124(5) 0.0005(5) -0.0001(4) -0.0003(5)
C1 0.0122(7) 0.0138(7) 0.0173(7) -0.0004(6) 0.0023(6) 0.0008(6)
C2 0.0122(7) 0.0145(7) 0.0146(7) -0.0003(6) -0.0001(5) 0.0008(6)
C3 0.0110(7) 0.0091(7) 0.0152(7) 0.0006(5) -0.0011(5) -0.0004(5)
C4 0.0110(7) 0.0104(7) 0.0140(6) 0.0009(5) 0.0003(5) 0.0004(5)
C5 0.0109(6) 0.0126(7) 0.0178(6) 0.0013(6) 0.0011(5) -0.0012(6)
C6 0.0158(7) 0.0154(6) 0.0156(6) -0.0010(7) 0.0035(5) -0.0003(7)
C7 0.0180(7) 0.0128(8) 0.0135(6) 0.0013(6) -0.0022(5) -0.0018(6)
C8 0.0105(7) 0.0135(7) 0.0177(7) 0.0018(5) -0.0028(5) -0.0001(5)
C9 0.0116(7) 0.0097(6) 0.0158(7) 0.0006(5) 0.0002(6) -0.0011(5)
C10 0.0091(6) 0.0145(7) 0.0128(6) 0.0012(6) -0.0013(5) 0.0000(6)
C11 0.0094(7) 0.0138(7) 0.0187(7) -0.0009(6) -0.0020(6) -0.0015(6)
C12 0.0158(8) 0.0137(7) 0.0197(7) -0.0001(6) -0.0020(6) -0.0010(6)
C13 0.0243(9) 0.0228(9) 0.0228(8) -0.0045(7) -0.0026(7) 0.0010(7)

loop_
_atom_type_symbol
_atom_type_description
_atom_type_scat_dispersion_real
_atom_type_scat_dispersion_imag
_atom_type_scat_source
C C 0.0033 0.0016 'International Tables Vol C Tables 4.2.6.8 and 6.1.1.4'
H H 0.0000 0.0000 'International Tables Vol C Tables 4.2.6.8 and 6.1.1.4'
N N 0.0061 0.0033 'International Tables Vol C Tables 4.2.6.8 and 6.1.1.4'
Cl Cl 0.1484 0.1585 'International Tables Vol C Tables 4.2.6.8 and 6.1.1.4'
O O 0.0106 0.0060 'International Tables Vol C Tables 4.2.6.8 and 6.1.1.4'

loop_
_geom_angle_atom_site_label_1
_geom_angle_atom_site_label_2
_geom_angle_atom_site_label_3
_geom_angle
_geom_angle_site_symmetry_1
_geom_angle_site_symmetry_3
_geom_angle_publ_flag
C11 O1 H1O 112.1 . . ?
C1 N1 C9 115.76(13) . . ?
C3 N2 C10 123.24(12) . . ?
C3 N2 H2N 118.0 . . ?
C10 N2 H2N 114.2 . . ?
N1 C1 C2 125.63(14) . . ?
N1 C1 H1 117.2 . . ?
C2 C1 H1 117.2 . . ?
C1 C2 C3 120.07(13) . . ?
C1 C2 H2 120.0 . . ?
C3 C2 H2 120.0 . . ?
N2 C3 C2 123.44(13) . . ?
N2 C3 C4 120.04(13) . . ?
C2 C3 C4 116.42(13) . . ?
C9 C4 C5 118.74(13) . . ?
C9 C4 C3 118.24(13) . . ?
C5 C4 C3 122.89(13) . . ?
C6 C5 C4 121.33(13) . . ?
C6 C5 H5 119.3 . . ?
C4 C5 H5 119.3 . . ?
C5 C6 C7 119.00(13) . . ?
C5 C6 H6 120.5 . . ?
C7 C6 H6 120.5 . . ?
C8 C7 C6 122.01(13) . . ?
C8 C7 Cl1 119.52(12) . . ?
C6 C7 Cl1 118.47(11) . . ?
C7 C8 C9 119.57(13) . . ?
C7 C8 H8 120.2 . . ?
C9 C8 H8 120.2 . . ?
N1 C9 C4 123.85(13) . . ?
N1 C9 C8 116.81(13) . . ?
C4 C9 C8 119.31(13) . . ?
N2 C10 C11 108.62(11) . . ?
N2 C10 C12 110.98(12) . . ?
C11 C10 C12 111.73(11) . . ?
N2 C10 H10 108.5 . . ?
C11 C10 H10 108.5 . . ?
C12 C10 H10 108.5 . . ?
O1 C11 C10 114.50(12) . . ?
O1 C11 H11A 108.6 . . ?
C10 C11 H11A 108.6 . . ?
O1 C11 H11B 108.6 . . ?
C10 C11 H11B 108.6 . . ?
H11A C11 H11B 107.6 . . ?
C13 C12 C10 114.38(13) . . ?
C13 C12 H12A 108.7 . . ?
C10 C12 H12A 108.7 . . ?
C13 C12 H12B 108.7 . . ?
C10 C12 H12B 108.7 . . ?
H12A C12 H12B 107.6 . . ?
C12 C13 H13A 109.5 . . ?
C12 C13 H13B 109.5 . . ?
H13A C13 H13B 109.5 . . ?
C12 C13 H13C 109.5 . . ?
H13A C13 H13C 109.5 . . ?
H13B C13 H13C 109.5 . . ?

loop_
_geom_bond_atom_site_label_1
_geom_bond_atom_site_label_2
_geom_bond_distance
_geom_bond_site_symmetry_2
_geom_bond_publ_flag
Cl1 C7 1.7432(14) . ?
O1 C11 1.4218(19) . ?
O1 H1O 0.8401 . ?
N1 C1 1.3309(19) . ?
N1 C9 1.3710(19) . ?
N2 C3 1.3570(19) . ?
N2 C10 1.4675(16) . ?
N2 H2N 0.8801 . ?
C1 C2 1.392(2) . ?
C1 H1 0.9500 . ?
C2 C3 1.395(2) . ?
C2 H2 0.9500 . ?
C3 C4 1.4484(19) . ?
C4 C9 1.416(2) . ?
C4 C5 1.418(2) . ?
C5 C6 1.3730(18) . ?
C5 H5 0.9500 . ?
C6 C7 1.405(2) . ?
C6 H6 0.9500 . ?
C7 C8 1.366(2) . ?
C8 C9 1.424(2) . ?
C8 H8 0.9500 . ?
C10 C11 1.524(2) . ?
C10 C12 1.538(2) . ?
C10 H10 1.0000 . ?
C11 H11A 0.9900 . ?
C11 H11B 0.9900 . ?
C12 C13 1.530(2) . ?
C12 H12A 0.9900 . ?
C12 H12B 0.9900 . ?
C13 H13A 0.9800 . ?
C13 H13B 0.9800 . ?
C13 H13C 0.9800 . ?

loop_
_geom_torsion_atom_site_label_1
_geom_torsion_atom_site_label_2
_geom_torsion_atom_site_label_3
_geom_torsion_atom_site_label_4
_geom_torsion
_geom_torsion_site_symmetry_1
_geom_torsion_site_symmetry_2
_geom_torsion_site_symmetry_3
_geom_torsion_site_symmetry_4
_geom_torsion_publ_flag
C9 N1 C1 C2 -0.2(2) . . . . ?
N1 C1 C2 C3 0.3(2) . . . . ?
C10 N2 C3 C2 1.1(2) . . . . ?
C10 N2 C3 C4 177.44(13) . . . . ?
C1 C2 C3 N2 175.42(14) . . . . ?
C1 C2 C3 C4 -1.0(2) . . . . ?
N2 C3 C4 C9 -174.99(13) . . . . ?
C2 C3 C4 C9 1.56(19) . . . . ?
N2 C3 C4 C5 0.9(2) . . . . ?
C2 C3 C4 C5 177.44(15) . . . . ?
C9 C4 C5 C6 0.7(2) . . . . ?
C3 C4 C5 C6 -175.15(16) . . . . ?
C4 C5 C6 C7 -0.5(3) . . . . ?
C5 C6 C7 C8 -1.0(3) . . . . ?
C5 C6 C7 Cl1 179.16(15) . . . . ?
C6 C7 C8 C9 2.1(2) . . . . ?
Cl1 C7 C8 C9 -178.01(11) . . . . ?
C1 N1 C9 C4 0.9(2) . . . . ?
C1 N1 C9 C8 -177.25(13) . . . . ?
C5 C4 C9 N1 -177.63(14) . . . . ?
C3 C4 C9 N1 -1.6(2) . . . . ?
C5 C4 C9 C8 0.4(2) . . . . ?
C3 C4 C9 C8 176.50(12) . . . . ?
C7 C8 C9 N1 176.38(15) . . . . ?
C7 C8 C9 C4 -1.8(2) . . . . ?
C3 N2 C10 C11 -150.13(14) . . . . ?
C3 N2 C10 C12 86.66(16) . . . . ?
N2 C10 C11 O1 69.05(16) . . . . ?
C12 C10 C11 O1 -168.20(13) . . . . ?
N2 C10 C12 C13 -164.34(13) . . . . ?
C11 C10 C12 C13 74.27(16) . . . . ?

loop_
_cod_related_entry_id
_cod_related_entry_database
_cod_related_entry_code
1 ChemSpider 24714529
